data_4316281
loop_
_publ_author_name
'Dawid Pinkowicz'
'Robert Pe\/lka'
'Olga Drath'
'Wojciech Nitek'
'Maria Ba\/landa'
'Anna Ma\/lgorzata Majcher'
'Giordano Poneti'
'Barbara Sieklucka'

_publ_section_title
;
 Nature of Magnetic Interactions in 3D
 {[MII(pyrazole)4]2[NbIV(CN)8].4H2O}n (M = Mn, Fe, Co, Ni) Molecular
 Magnets
;
_journal_name_full 'Inorganic Chemistry'
_journal_page_first 7565
_journal_page_last 7576
_journal_paper_doi 10.1021/ic100937h
_journal_volume 49
_journal_year 2010
_chemical_formula_sum 'C32 H40 N24 Nb Ni2 O4'
_chemical_formula_weight 1035.21
_chemical_name_common 'Compound X'
_chemical_name_systematic
;
 ?
;
_space_group_IT_number 88
_symmetry_cell_setting tetragonal
_symmetry_space_group_name_Hall '-I 4ad'
_symmetry_space_group_name_H-M 'I 41/a :2'
_atom_sites_solution_hydrogens geom
_atom_sites_solution_primary direct
_atom_sites_solution_secondary difmap
_audit_conform_dict_location ftp://ftp.iucr.org/pub/cif_core.dic
_audit_conform_dict_name cif_core.dic
_audit_conform_dict_version 2.4
_audit_creation_date 2010-04-09T13:36:14-00:00
_audit_creation_method 'WinGX routine CIF_UPDATE'
_cell_angle_alpha 90
_cell_angle_beta 90
_cell_angle_gamma 90
_cell_formula_units_Z 4
_cell_length_a 21.4340(4)
_cell_length_b 21.4340(4)
_cell_length_c 9.6410(2)
_cell_measurement_reflns_used 9922
_cell_measurement_temperature 293(2)
_cell_measurement_theta_max 27.485
_cell_measurement_theta_min 0.998
_cell_volume 4429.23(15)
_computing_cell_refinement 'HKL Scalepack (Otwinowski & Minor 1997)'
_computing_data_collection 'Collect (Bruker AXS BV, 1997-2004)'
_computing_data_reduction 'HKL Denzo and Scalepack (Otwinowski & Minor 1997)'
_computing_structure_refinement 'SHELXL-97 (Sheldrick, 1997)'
_diffrn_ambient_temperature 293(2)
_diffrn_detector_area_resol_mean 9
_diffrn_measured_fraction_theta_full 0.998
_diffrn_measured_fraction_theta_max 0.998
_diffrn_measurement_device '95mm CCD camera on \k-goniostat'
_diffrn_measurement_device_type KappaCCD
_diffrn_measurement_method CCD
_diffrn_orient_matrix_type 'by Bruker AXS Collect from scalepack cell'
_diffrn_orient_matrix_UB_11 0.0203543
_diffrn_orient_matrix_UB_12 -0.0418705
_diffrn_orient_matrix_UB_13 0.0068321
_diffrn_orient_matrix_UB_21 -0.0415751
_diffrn_orient_matrix_UB_22 -0.0205809
_diffrn_orient_matrix_UB_23 -0.0109484
_diffrn_orient_matrix_UB_31 0.0057739
_diffrn_orient_matrix_UB_32 -0.0005902
_diffrn_orient_matrix_UB_33 -0.1029188
_diffrn_radiation_monochromator graphite
_diffrn_radiation_type MoK\a
_diffrn_radiation_wavelength 0.71073
_diffrn_reflns_av_R_equivalents 0.0723
_diffrn_reflns_av_unetI/netI 0.0378
_diffrn_reflns_limit_h_max 27
_diffrn_reflns_limit_h_min -27
_diffrn_reflns_limit_k_max 27
_diffrn_reflns_limit_k_min -27
_diffrn_reflns_limit_l_max 12
_diffrn_reflns_limit_l_min -12
_diffrn_reflns_number 18099
_diffrn_reflns_theta_full 27.47
_diffrn_reflns_theta_max 27.47
_diffrn_reflns_theta_min 3
_exptl_absorpt_coefficient_mu 1.162
_exptl_absorpt_correction_type none
_exptl_crystal_density_diffrn 1.552
_exptl_crystal_density_method 'not measured'
_exptl_crystal_F_000 2116
_exptl_crystal_size_max 0.08
_exptl_crystal_size_mid 0.08
_exptl_crystal_size_min 0.04
_refine_diff_density_max 0.307
_refine_diff_density_min -0.395
_refine_diff_density_rms 0.059
_refine_ls_extinction_coef 0.00092(12)
_refine_ls_extinction_expression Fc^*^=kFc[1+0.001xFc^2^\l^3^/sin(2\q)]^-1/4^
_refine_ls_extinction_method SHELXL
_refine_ls_goodness_of_fit_ref 1.07
_refine_ls_hydrogen_treatment mixed
_refine_ls_matrix_type full
_refine_ls_number_parameters 153
_refine_ls_number_reflns 2543
_refine_ls_number_restraints 3
_refine_ls_restrained_S_all 1.07
_refine_ls_R_factor_all 0.0562
_refine_ls_R_factor_gt 0.0358
_refine_ls_shift/su_max 0
_refine_ls_shift/su_mean 0
_refine_ls_structure_factor_coef Fsqd
_refine_ls_weighting_details 'calc w=1/[\s^2^(Fo^2^)+(0.0208P)^2^+7.1954P] where P=(Fo^2^+2Fc^2^)/3'
_refine_ls_weighting_scheme calc
_refine_ls_wR_factor_gt 0.0644
_refine_ls_wR_factor_ref 0.0692
_reflns_number_gt 1994
_reflns_number_total 2543
_reflns_threshold_expression >2sigma(I)
_cod_data_source_file ic100937h_si_005.cif
_cod_data_source_block ni
_cod_original_sg_symbol_H-M 'I 41/a'
_cod_database_code 4316281

loop_
_symmetry_equiv_pos_as_xyz
'x, y, z'
'-x, -y+1/2, z'
'-y+3/4, x+1/4, z+1/4'
'y+1/4, -x+1/4, z+1/4'
'x+1/2, y+1/2, z+1/2'
'-x+1/2, -y+1, z+1/2'
'-y+5/4, x+3/4, z+3/4'
'y+3/4, -x+3/4, z+3/4'
'-x, -y, -z'
'x, y-1/2, -z'
'y-3/4, -x-1/4, -z-1/4'
'-y-1/4, x-1/4, -z-1/4'
'-x+1/2, -y+1/2, -z+1/2'
'x+1/2, y, -z+1/2'
'y-1/4, -x+1/4, -z+1/4'
'-y+1/4, x+1/4, -z+1/4'

loop_
_atom_site_label
_atom_site_type_symbol
_atom_site_fract_x
_atom_site_fract_y
_atom_site_fract_z
_atom_site_U_iso_or_equiv
_atom_site_adp_type
_atom_site_occupancy
_atom_site_symmetry_multiplicity
_atom_site_calc_flag
_atom_site_refinement_flags
_atom_site_disorder_assembly
_atom_site_disorder_group
Nb Nb 0 -0.25 0.375 0.01852(11) Uani 1 4 d S . .
C2 C 0.00883(12) -0.31023(12) 0.1848(3) 0.0296(6) Uani 1 1 d . . .
N2 N 0.01428(14) -0.33946(12) 0.0863(3) 0.0489(7) Uani 1 1 d . . .
C1 C -0.01184(12) -0.14952(11) 0.4452(3) 0.0259(5) Uani 1 1 d . . .
N1 N -0.01449(11) -0.09789(10) 0.4790(2) 0.0329(5) Uani 1 1 d . . .
Ni Ni 0 0 0.5 0.02774(14) Uani 1 2 d S . .
N21 N -0.04437(11) 0.01246(10) 0.3071(2) 0.0343(5) Uani 1 1 d . . .
N22 N -0.04560(13) -0.03438(11) 0.2147(3) 0.0457(7) Uani 1 1 d . . .
H22 H -0.0322 -0.0714 0.2316 0.055 Uiso 1 1 calc R . .
C23 C -0.06995(18) -0.01683(16) 0.0938(3) 0.0559(9) Uani 1 1 d . . .
H23 H -0.0753 -0.0417 0.0157 0.067 Uiso 1 1 calc R . .
C24 C -0.08549(17) 0.04403(16) 0.1061(4) 0.0561(9) Uani 1 1 d . . .
H24 H -0.1035 0.0695 0.0391 0.067 Uiso 1 1 calc R . .
C25 C -0.06881(15) 0.06015(14) 0.2401(3) 0.0463(8) Uani 1 1 d . . .
H25 H -0.0742 0.0997 0.2781 0.056 Uiso 1 1 calc R . .
N11 N -0.08297(11) 0.01413(10) 0.6066(2) 0.0360(5) Uani 1 1 d . . .
N12 N -0.10487(12) -0.02402(12) 0.7058(2) 0.0420(6) Uani 1 1 d . . .
H12 H -0.0867 -0.0579 0.7317 0.05 Uiso 1 1 calc R . .
C13 C -0.15854(16) -0.00278(17) 0.7594(4) 0.0553(9) Uani 1 1 d . . .
H13 H -0.1819 -0.0217 0.829 0.066 Uiso 1 1 calc R . .
C14 C -0.17248(17) 0.05167(17) 0.6929(4) 0.0579(9) Uani 1 1 d . . .
H14 H -0.2069 0.0773 0.7072 0.069 Uiso 1 1 calc R . .
C15 C -0.12442(14) 0.06044(14) 0.6001(4) 0.0463(8) Uani 1 1 d . . .
H15 H -0.1213 0.0944 0.5405 0.056 Uiso 1 1 calc R . .
O1 O -0.05743(12) -0.13616(12) 0.8093(3) 0.0554(6) Uani 1 1 d D . .
H1B H -0.0376(19) -0.146(2) 0.892(3) 0.105(16) Uiso 1 1 d D . .
H1A H -0.066(2) -0.1745(14) 0.770(5) 0.13(2) Uiso 1 1 d D . .

loop_
_atom_site_aniso_label
_atom_site_aniso_U_11
_atom_site_aniso_U_22
_atom_site_aniso_U_33
_atom_site_aniso_U_23
_atom_site_aniso_U_13
_atom_site_aniso_U_12
Nb 0.0050(3) 0.033 0.0178(2) 0 0 0
C2 0.0344(14) 0.0259(13) 0.0285(14) 0.0017(11) -0.0009(11) 0.0021(11)
N2 0.077(2) 0.0390(14) 0.0310(14) -0.0076(11) 0.0012(13) 0.0071(13)
C1 0.0314(13) 0.0236(13) 0.0228(13) 0.0021(10) -0.0009(10) 0.0001(10)
N1 0.0433(14) 0.0254(12) 0.0300(12) -0.0014(9) -0.0019(10) 0.0017(10)
Ni 0.0343(3) 0.0199(2) 0.0290(3) -0.00303(18) -0.0027(2) 0.00217(18)
N21 0.0425(14) 0.0263(12) 0.0343(13) -0.0030(10) -0.0058(10) 0.0019(10)
N22 0.0697(18) 0.0306(13) 0.0369(15) -0.0049(11) -0.0131(13) 0.0085(12)
C23 0.083(3) 0.0495(19) 0.0350(18) -0.0064(14) -0.0217(17) 0.0067(17)
C24 0.069(2) 0.0498(19) 0.049(2) 0.0088(16) -0.0199(17) 0.0106(16)
C25 0.055(2) 0.0346(16) 0.0490(19) -0.0009(14) -0.0099(15) 0.0098(14)
N11 0.0418(13) 0.0276(11) 0.0385(14) -0.0024(10) -0.0008(11) 0.0018(10)
N12 0.0476(15) 0.0432(14) 0.0353(14) 0.0020(11) 0.0026(11) 0.0017(11)
C13 0.054(2) 0.069(2) 0.0433(19) -0.0071(17) 0.0138(16) -0.0007(17)
C14 0.052(2) 0.058(2) 0.063(2) -0.0102(18) 0.0107(18) 0.0138(17)
C15 0.0465(18) 0.0345(16) 0.058(2) -0.0022(14) 0.0039(15) 0.0065(13)
O1 0.0701(17) 0.0523(15) 0.0439(14) 0.0088(12) -0.0090(12) -0.0025(12)

loop_
_atom_type_symbol
_atom_type_description
_atom_type_scat_dispersion_real
_atom_type_scat_dispersion_imag
_atom_type_scat_source
C C 0.0033 0.0016 'International Tables Vol C Tables 4.2.6.8 and 6.1.1.4'
H H 0 0 'International Tables Vol C Tables 4.2.6.8 and 6.1.1.4'
N N 0.0061 0.0033 'International Tables Vol C Tables 4.2.6.8 and 6.1.1.4'
O O 0.0106 0.006 'International Tables Vol C Tables 4.2.6.8 and 6.1.1.4'
Ni Ni 0.3393 1.1124 'International Tables Vol C Tables 4.2.6.8 and 6.1.1.4'
Nb Nb -2.0727 0.6215 'International Tables Vol C Tables 4.2.6.8 and 6.1.1.4'

loop_
_exptl_crystal_face_index_h
_exptl_crystal_face_index_k
_exptl_crystal_face_index_l
_exptl_crystal_face_perp_dist
1 0 0 0.035
-1 0 0 0.04
2 0 -1 0.05
-2 0 -1 0.05
2 0 1 0.05
-2 0 1 0.05
0 1 0 0.03
0 -1 0 0.03
0 2 -1 0.05
0 -2 -1 0.05
0 2 1 0.05
0 -2 1 0.05

loop_
_geom_angle_atom_site_label_1
_geom_angle_atom_site_label_2
_geom_angle_atom_site_label_3
_geom_angle
_geom_angle_site_symmetry_1
_geom_angle_site_symmetry_3
_geom_angle_publ_flag
C2 Nb C2 131.60(8) 11_656 . ?
C2 Nb C2 70.87(13) 11_656 12_556 ?
C2 Nb C2 131.60(8) . 12_556 ?
C2 Nb C2 131.60(8) 11_656 2_545 ?
C2 Nb C2 70.87(13) . 2_545 ?
C2 Nb C2 131.60(8) 12_556 2_545 ?
C2 Nb C1 71.90(9) 11_656 12_556 ?
C2 Nb C1 76.88(9) . 12_556 ?
C2 Nb C1 142.73(9) 12_556 12_556 ?
C2 Nb C1 75.03(9) 2_545 12_556 ?
C2 Nb C1 76.88(9) 11_656 . ?
C2 Nb C1 142.73(9) . . ?
C2 Nb C1 75.03(9) 12_556 . ?
C2 Nb C1 71.90(9) 2_545 . ?
C1 Nb C1 95.09(3) 12_556 . ?
C2 Nb C1 142.73(9) 11_656 11_656 ?
C2 Nb C1 75.03(9) . 11_656 ?
C2 Nb C1 71.90(9) 12_556 11_656 ?
C2 Nb C1 76.88(9) 2_545 11_656 ?
C1 Nb C1 145.36(12) 12_556 11_656 ?
C1 Nb C1 95.09(3) . 11_656 ?
C2 Nb C1 75.03(9) 11_656 2_545 ?
C2 Nb C1 71.90(9) . 2_545 ?
C2 Nb C1 76.88(9) 12_556 2_545 ?
C2 Nb C1 142.73(9) 2_545 2_545 ?
C1 Nb C1 95.09(3) 12_556 2_545 ?
C1 Nb C1 145.36(12) . 2_545 ?
C1 Nb C1 95.09(3) 11_656 2_545 ?
N2 C2 Nb 178.0(3) . . ?
N1 C1 Nb 176.3(2) . . ?
C1 N1 Ni 164.4(2) . . ?
N11 Ni N11 180 . 9_556 ?
N11 Ni N21 91.83(9) . . ?
N11 Ni N21 88.17(9) 9_556 . ?
N11 Ni N21 88.17(9) . 9_556 ?
N11 Ni N21 91.83(9) 9_556 9_556 ?
N21 Ni N21 180.00(6) . 9_556 ?
N11 Ni N1 93.77(8) . . ?
N11 Ni N1 86.23(8) 9_556 . ?
N21 Ni N1 88.58(8) . . ?
N21 Ni N1 91.42(8) 9_556 . ?
N11 Ni N1 86.23(8) . 9_556 ?
N11 Ni N1 93.77(8) 9_556 9_556 ?
N21 Ni N1 91.42(8) . 9_556 ?
N21 Ni N1 88.58(8) 9_556 9_556 ?
N1 Ni N1 180 . 9_556 ?
C25 N21 N22 104.3(2) . . ?
C25 N21 Ni 135.3(2) . . ?
N22 N21 Ni 120.00(17) . . ?
C23 N22 N21 112.2(2) . . ?
C23 N22 H22 123.9 . . ?
N21 N22 H22 123.9 . . ?
N22 C23 C24 107.0(3) . . ?
N22 C23 H23 126.5 . . ?
C24 C23 H23 126.5 . . ?
C23 C24 C25 105.0(3) . . ?
C23 C24 H24 127.5 . . ?
C25 C24 H24 127.5 . . ?
N21 C25 C24 111.5(3) . . ?
N21 C25 H25 124.3 . . ?
C24 C25 H25 124.3 . . ?
C15 N11 N12 104.7(2) . . ?
C15 N11 Ni 131.0(2) . . ?
N12 N11 Ni 124.27(18) . . ?
C13 N12 N11 111.6(3) . . ?
C13 N12 H12 124.2 . . ?
N11 N12 H12 124.2 . . ?
N12 C13 C14 107.3(3) . . ?
N12 C13 H13 126.4 . . ?
C14 C13 H13 126.4 . . ?
C13 C14 C15 105.0(3) . . ?
C13 C14 H14 127.5 . . ?
C15 C14 H14 127.5 . . ?
N11 C15 C14 111.5(3) . . ?
N11 C15 H15 124.3 . . ?
C14 C15 H15 124.3 . . ?
H1B O1 H1A 104(3) . . ?

loop_
_geom_bond_atom_site_label_1
_geom_bond_atom_site_label_2
_geom_bond_distance
_geom_bond_site_symmetry_2
_geom_bond_publ_flag
Nb C2 2.251(3) 11_656 ?
Nb C2 2.251(3) . ?
Nb C2 2.251(3) 12_556 ?
Nb C2 2.251(3) 2_545 ?
Nb C1 2.272(2) 12_556 ?
Nb C1 2.272(2) . ?
Nb C1 2.272(2) 11_656 ?
Nb C1 2.272(2) 2_545 ?
C2 N2 1.143(3) . ?
C1 N1 1.155(3) . ?
N1 Ni 2.131(2) . ?
Ni N11 2.076(2) . ?
Ni N11 2.076(2) 9_556 ?
Ni N21 2.106(2) . ?
Ni N21 2.106(2) 9_556 ?
Ni N1 2.131(2) 9_556 ?
N21 C25 1.318(3) . ?
N21 N22 1.342(3) . ?
N22 C23 1.331(4) . ?
N22 H22 0.86 . ?
C23 C24 1.351(4) . ?
C23 H23 0.93 . ?
C24 C25 1.384(4) . ?
C24 H24 0.93 . ?
C25 H25 0.93 . ?
N11 C15 1.334(3) . ?
N11 N12 1.343(3) . ?
N12 C13 1.341(4) . ?
N12 H12 0.86 . ?
C13 C14 1.365(5) . ?
C13 H13 0.93 . ?
C14 C15 1.377(5) . ?
C14 H14 0.93 . ?
C15 H15 0.93 . ?
O1 H1B 0.931(19) . ?
O1 H1A 0.925(19) . ?

loop_
_geom_torsion_atom_site_label_1
_geom_torsion_atom_site_label_2
_geom_torsion_atom_site_label_3
_geom_torsion_atom_site_label_4
_geom_torsion
_geom_torsion_site_symmetry_1
_geom_torsion_site_symmetry_2
_geom_torsion_site_symmetry_3
_geom_torsion_site_symmetry_4
_geom_torsion_publ_flag
C2 Nb C2 N2 167(7) 11_656 . . . ?
C2 Nb C2 N2 -91(7) 12_556 . . . ?
C2 Nb C2 N2 38(7) 2_545 . . . ?
C1 Nb C2 N2 116(8) 12_556 . . . ?
C1 Nb C2 N2 35(8) . . . . ?
C1 Nb C2 N2 -43(8) 11_656 . . . ?
C1 Nb C2 N2 -144(8) 2_545 . . . ?
C2 Nb C1 N1 140(3) 11_656 . . . ?
C2 Nb C1 N1 -75(3) . . . . ?
C2 Nb C1 N1 67(3) 12_556 . . . ?
C2 Nb C1 N1 -78(3) 2_545 . . . ?
C1 Nb C1 N1 -150(3) 12_556 . . . ?
C1 Nb C1 N1 -3(3) 11_656 . . . ?
C1 Nb C1 N1 103(3) 2_545 . . . ?
Nb C1 N1 Ni 29(4) . . . . ?
C1 N1 Ni N11 164.0(8) . . . . ?
C1 N1 Ni N11 -16.0(8) . . . 9_556 ?
C1 N1 Ni N21 72.2(8) . . . . ?
C1 N1 Ni N21 -107.8(8) . . . 9_556 ?
C1 N1 Ni N1 -40.7(9) . . . 9_556 ?
N11 Ni N21 C25 70.6(3) . . . . ?
N11 Ni N21 C25 -109.4(3) 9_556 . . . ?
N21 Ni N21 C25 10(3) 9_556 . . . ?
N1 Ni N21 C25 164.3(3) . . . . ?
N1 Ni N21 C25 -15.7(3) 9_556 . . . ?
N11 Ni N21 N22 -117.9(2) . . . . ?
N11 Ni N21 N22 62.1(2) 9_556 . . . ?
N21 Ni N21 N22 -18E1(10) 9_556 . . . ?
N1 Ni N21 N22 -24.2(2) . . . . ?
N1 Ni N21 N22 155.8(2) 9_556 . . . ?
C25 N21 N22 C23 0.0(4) . . . . ?
Ni N21 N22 C23 -173.9(2) . . . . ?
N21 N22 C23 C24 0.0(4) . . . . ?
N22 C23 C24 C25 -0.1(4) . . . . ?
N22 N21 C25 C24 0.0(4) . . . . ?
Ni N21 C25 C24 172.4(2) . . . . ?
C23 C24 C25 N21 0.1(4) . . . . ?
N11 Ni N11 C15 8E1(3) 9_556 . . . ?
N21 Ni N11 C15 -52.7(3) . . . . ?
N21 Ni N11 C15 127.3(3) 9_556 . . . ?
N1 Ni N11 C15 -141.4(3) . . . . ?
N1 Ni N11 C15 38.6(3) 9_556 . . . ?
N11 Ni N11 N12 -10E1(3) 9_556 . . . ?
N21 Ni N11 N12 129.9(2) . . . . ?
N21 Ni N11 N12 -50.1(2) 9_556 . . . ?
N1 Ni N11 N12 41.2(2) . . . . ?
N1 Ni N11 N12 -138.8(2) 9_556 . . . ?
C15 N11 N12 C13 0.4(3) . . . . ?
Ni N11 N12 C13 178.4(2) . . . . ?
N11 N12 C13 C14 -0.1(4) . . . . ?
N12 C13 C14 C15 -0.3(4) . . . . ?
N12 N11 C15 C14 -0.6(4) . . . . ?
Ni N11 C15 C14 -178.4(2) . . . . ?
C13 C14 C15 N11 0.5(4) . . . . ?
